data_7216428
loop_
_publ_author_name
'Tripuramallu, Bharat Kumar'
'Manna, Paulami'
'Das, Samar K.'

_publ_section_title
;
 Structural library of coordination polymers based on flexible linkers
 exploiting the role of linker coordination angle: synthesis, structural
 characterization and magnetic properties
;
_journal_issue 22
_journal_name_full CrystEngComm
_journal_page_first 4816
_journal_paper_doi 10.1039/c3ce42637h
_journal_volume 16
_journal_year 2014
_chemical_formula_moiety 'C30 H38 Co3 N12 O16'
_chemical_formula_sum 'C30 H38 Co3 N12 O16'
_chemical_formula_weight 999.51
_chemical_name_systematic
;
 ?
;
_space_group_IT_number 2
_symmetry_cell_setting triclinic
_symmetry_space_group_name_Hall '-P 1'
_symmetry_space_group_name_H-M 'P -1'
_atom_sites_solution_hydrogens geom
_atom_sites_solution_primary direct
_atom_sites_solution_secondary difmap
_audit_creation_method SHELXL-97
_cell_angle_alpha 112.9560(10)
_cell_angle_beta 108.3580(10)
_cell_angle_gamma 90.6960(10)
_cell_formula_units_Z 1
_cell_length_a 9.3717(8)
_cell_length_b 10.1843(9)
_cell_length_c 11.7377(11)
_cell_measurement_reflns_used 6437
_cell_measurement_temperature 298(2)
_cell_measurement_theta_max 25.98
_cell_measurement_theta_min 2.20
_cell_volume 967.32(15)
_computing_cell_refinement 'Bruker SMART'
_computing_data_collection 'Bruker SMART'
_computing_data_reduction 'Bruker SAINT'
_computing_molecular_graphics 'Bruker SHELXTL'
_computing_publication_material 'Bruker SHELXTL'
_computing_structure_refinement 'SHELXL-97 (Sheldrick, 1997)'
_computing_structure_solution 'SHELXS-97 (Sheldrick, 1990)'
_diffrn_ambient_temperature 298(2)
_diffrn_measured_fraction_theta_full 0.992
_diffrn_measured_fraction_theta_max 0.992
_diffrn_measurement_device_type 'CCD area detector'
_diffrn_measurement_method 'phi and omega scans'
_diffrn_radiation_monochromator graphite
_diffrn_radiation_source 'fine-focus sealed tube'
_diffrn_radiation_type MoK\a
_diffrn_radiation_wavelength 0.71073
_diffrn_reflns_av_R_equivalents 0.0276
_diffrn_reflns_av_sigmaI/netI 0.0337
_diffrn_reflns_limit_h_max 11
_diffrn_reflns_limit_h_min -11
_diffrn_reflns_limit_k_max 12
_diffrn_reflns_limit_k_min -12
_diffrn_reflns_limit_l_max 14
_diffrn_reflns_limit_l_min -14
_diffrn_reflns_number 10121
_diffrn_reflns_theta_full 25.99
_diffrn_reflns_theta_max 25.99
_diffrn_reflns_theta_min 2.01
_exptl_absorpt_coefficient_mu 1.360
_exptl_absorpt_correction_T_max 0.7726
_exptl_absorpt_correction_T_min 0.6123
_exptl_absorpt_correction_type multi-scan
_exptl_absorpt_process_details 'Bruker SADABs'
_exptl_crystal_colour Red
_exptl_crystal_density_diffrn 1.716
_exptl_crystal_density_method 'not measured'
_exptl_crystal_description Block
_exptl_crystal_F_000 511
_exptl_crystal_size_max 0.40
_exptl_crystal_size_mid 0.30
_exptl_crystal_size_min 0.20
_refine_diff_density_max 0.357
_refine_diff_density_min -0.229
_refine_diff_density_rms 0.062
_refine_ls_extinction_method none
_refine_ls_goodness_of_fit_ref 1.027
_refine_ls_hydrogen_treatment mixed
_refine_ls_matrix_type full
_refine_ls_number_parameters 277
_refine_ls_number_reflns 3781
_refine_ls_number_restraints 0
_refine_ls_restrained_S_all 1.027
_refine_ls_R_factor_all 0.0385
_refine_ls_R_factor_gt 0.0322
_refine_ls_shift/su_max 0.001
_refine_ls_shift/su_mean 0.000
_refine_ls_structure_factor_coef Fsqd
_refine_ls_weighting_details 'calc w=1/[\s^2^(Fo^2^)+(0.0401P)^2^+0.3370P] where P=(Fo^2^+2Fc^2^)/3'
_refine_ls_weighting_scheme calc
_refine_ls_wR_factor_gt 0.0767
_refine_ls_wR_factor_ref 0.0802
_reflns_number_gt 3293
_reflns_number_total 3781
_reflns_threshold_expression >2sigma(I)
_cod_data_source_file c3ce42637h2.cif
_cod_data_source_block compound4a
_cod_depositor_comments
;
The following automatic conversions were performed:

'_symmetry_cell_setting' value 'Triclinic' changed to 'triclinic'
according to
/usr/data/users/saulius/crontab/automatic-downloads/current/RSC/lib/dictionaries/cif_core.dic
dictionary named 'cif_core.dic' version 2.4.2 from 2011-04-26.

Automatic conversion script
Id: cif_fix_values 2281 2013-09-26 08:29:07Z andrius 
;
_cod_original_sg_symbol_H-M P-1
_cod_database_code 7216428

loop_
_symmetry_equiv_pos_as_xyz
'x, y, z'
'-x, -y, -z'

loop_
_atom_site_label
_atom_site_type_symbol
_atom_site_fract_x
_atom_site_fract_y
_atom_site_fract_z
_atom_site_U_iso_or_equiv
_atom_site_adp_type
_atom_site_occupancy
_atom_site_symmetry_multiplicity
_atom_site_calc_flag
_atom_site_refinement_flags
Co2 Co 0.83127(3) 0.32521(3) 0.36168(3) 0.02565(10) Uani 1 1 d .
O4 O 0.65533(19) 0.44365(19) 0.33507(18) 0.0441(4) Uani 1 1 d .
O5 O 0.5683(2) 0.2514(2) 0.3432(2) 0.0536(5) Uani 1 1 d .
O6 O 0.16357(19) -0.11447(17) -0.32535(17) 0.0372(4) Uani 1 1 d .
O7 O -0.0759(2) -0.15824(19) -0.34927(18) 0.0476(5) Uani 1 1 d .
N1 N 0.7785(2) 0.2594(2) 0.14742(18) 0.0335(4) Uani 1 1 d .
N3 N 0.9813(2) 0.47294(18) 0.35245(17) 0.0260(4) Uani 1 1 d .
N4 N 0.9108(2) 0.41182(19) 0.56721(17) 0.0266(4) Uani 1 1 d .
N5 N 0.8704(2) 0.3554(2) 0.63805(18) 0.0318(4) Uani 1 1 d .
N6 N 0.9506(2) 0.4315(2) 0.76625(18) 0.0323(4) Uani 1 1 d .
N2 N 0.7016(3) 0.2327(3) -0.1094(2) 0.0480(6) Uani 1 1 d .
C1 C 0.6741(3) 0.1522(3) 0.0471(2) 0.0459(7) Uani 1 1 d .
H1 H 0.6262 0.0846 0.0637 0.055 Uiso 1 1 calc R
C2 C 0.6358(3) 0.1396(3) -0.0804(2) 0.0502(7) Uani 1 1 d .
H2 H 0.5620 0.0640 -0.1479 0.060 Uiso 1 1 calc R
C4 C 0.8459(3) 0.3512(2) 0.1180(2) 0.0301(5) Uani 1 1 d .
C5 C 0.9602(2) 0.4649(2) 0.2320(2) 0.0267(5) Uani 1 1 d .
C11 C 0.5463(3) 0.3642(3) 0.3282(2) 0.0315(5) Uani 1 1 d .
C12 C 0.3883(3) 0.4044(3) 0.2939(2) 0.0382(6) Uani 1 1 d .
H12A H 0.3955 0.5071 0.3158 0.046 Uiso 1 1 calc R
H12B H 0.3352 0.3833 0.3450 0.046 Uiso 1 1 calc R
C13 C 0.3001(3) 0.3201(2) 0.1479(2) 0.0320(5) Uani 1 1 d .
C14 C 0.3365(3) 0.3478(3) 0.0537(3) 0.0475(7) Uani 1 1 d .
H14 H 0.4181 0.4188 0.0802 0.057 Uiso 1 1 calc R
C15 C 0.1784(3) 0.2136(3) 0.1043(3) 0.0429(6) Uani 1 1 d .
H15 H 0.1513 0.1916 0.1652 0.051 Uiso 1 1 calc R
C16 C 0.0965(3) 0.1392(3) -0.0289(3) 0.0437(6) Uani 1 1 d .
H16 H 0.0150 0.0680 -0.0556 0.052 Uiso 1 1 calc R
C17 C 0.0397(3) -0.0722(2) -0.3179(2) 0.0299(5) Uani 1 1 d .
C18 C 0.0356(3) 0.0882(2) -0.2676(2) 0.0350(5) Uani 1 1 d .
H18A H -0.0687 0.1050 -0.2798 0.042 Uiso 1 1 calc R
H18B H 0.0724 0.1265 -0.3188 0.042 Uiso 1 1 calc R
C19 C 0.1322(3) 0.1676(2) -0.1228(2) 0.0314(5) Uani 1 1 d .
C20 C 0.2546(3) 0.2724(3) -0.0796(3) 0.0451(6) Uani 1 1 d .
H20 H 0.2827 0.2930 -0.1408 0.054 Uiso 1 1 calc R
C3 C 0.8089(3) 0.3377(3) -0.0106(2) 0.0399(6) Uani 1 1 d .
H3 H 0.8596 0.4027 -0.0279 0.048 Uiso 1 1 calc R
Co1 Co 0.5000 0.0000 0.5000 0.02577(12) Uani 1 2 d S
O1 O 0.63061(19) -0.08442(18) 0.62715(16) 0.0393(4) Uani 1 1 d .
H1A H 0.5894 -0.1361 0.6419 0.047 Uiso 1 1 d R
H1B H 0.7064 -0.1063 0.6369 0.047 Uiso 1 1 d R
O2 O 0.6449(2) -0.03857(19) 0.39020(19) 0.0459(5) Uani 1 1 d .
H2A H 0.6889 0.0090 0.3713 0.055 Uiso 1 1 d R
H2B H 0.6818 -0.1153 0.3736 0.055 Uiso 1 1 d R
O3 O 0.61434(19) 0.20380(17) 0.62945(15) 0.0377(4) Uani 1 1 d .
H3B H 0.6818 0.2361 0.6160 0.045 Uiso 1 1 d R
H3A H 0.6531 0.2104 0.7200 0.045 Uiso 1 1 d R
O8 O 0.2391(2) 0.28304(19) 0.62468(19) 0.0498(5) Uani 1 1 d .
H8A H 0.2920 0.3662 0.6457 0.060 Uiso 1 1 d R
H8B H 0.1841 0.2694 0.5508 0.060 Uiso 1 1 d R

loop_
_atom_site_aniso_label
_atom_site_aniso_U_11
_atom_site_aniso_U_22
_atom_site_aniso_U_33
_atom_site_aniso_U_23
_atom_site_aniso_U_13
_atom_site_aniso_U_12
Co2 0.02899(18) 0.02218(16) 0.02282(16) 0.00970(12) 0.00497(12) -0.00248(12)
O4 0.0308(9) 0.0461(10) 0.0547(11) 0.0240(9) 0.0102(8) -0.0011(8)
O5 0.0421(11) 0.0521(12) 0.0822(15) 0.0431(11) 0.0220(10) 0.0158(9)
O6 0.0396(10) 0.0298(9) 0.0504(10) 0.0189(8) 0.0233(8) 0.0081(7)
O7 0.0388(10) 0.0429(10) 0.0557(12) 0.0211(9) 0.0093(9) -0.0063(8)
N1 0.0382(11) 0.0307(10) 0.0256(10) 0.0101(8) 0.0058(8) -0.0050(9)
N3 0.0259(9) 0.0245(9) 0.0238(9) 0.0085(8) 0.0058(7) -0.0015(7)
N4 0.0274(10) 0.0251(9) 0.0256(9) 0.0105(8) 0.0074(8) -0.0019(8)
N5 0.0333(11) 0.0322(10) 0.0286(10) 0.0131(8) 0.0090(8) -0.0043(8)
N6 0.0342(11) 0.0338(10) 0.0276(10) 0.0129(9) 0.0090(8) -0.0038(8)
N2 0.0537(14) 0.0533(14) 0.0259(11) 0.0118(10) 0.0061(10) -0.0090(11)
C1 0.0510(16) 0.0403(14) 0.0352(14) 0.0106(12) 0.0079(12) -0.0143(12)
C2 0.0528(17) 0.0495(16) 0.0282(13) 0.0050(12) 0.0035(12) -0.0171(13)
C4 0.0329(12) 0.0286(11) 0.0252(11) 0.0092(9) 0.0081(9) 0.0016(9)
C5 0.0286(11) 0.0258(11) 0.0250(11) 0.0106(9) 0.0082(9) 0.0026(9)
C11 0.0289(12) 0.0363(13) 0.0258(11) 0.0109(10) 0.0076(9) 0.0027(10)
C12 0.0304(13) 0.0385(13) 0.0388(14) 0.0113(11) 0.0089(10) 0.0083(10)
C13 0.0265(12) 0.0317(12) 0.0353(12) 0.0129(10) 0.0087(10) 0.0090(9)
C14 0.0385(15) 0.0503(16) 0.0473(16) 0.0194(14) 0.0082(12) -0.0116(12)
C15 0.0437(15) 0.0483(15) 0.0391(14) 0.0195(12) 0.0162(12) -0.0004(12)
C16 0.0425(15) 0.0405(14) 0.0415(14) 0.0149(12) 0.0096(12) -0.0122(11)
C17 0.0348(13) 0.0321(12) 0.0235(11) 0.0128(10) 0.0094(9) 0.0020(10)
C18 0.0343(13) 0.0327(12) 0.0364(13) 0.0144(11) 0.0098(10) 0.0086(10)
C19 0.0310(12) 0.0274(12) 0.0351(12) 0.0126(10) 0.0110(10) 0.0092(9)
C20 0.0452(15) 0.0505(16) 0.0397(14) 0.0208(13) 0.0127(12) -0.0053(12)
C3 0.0459(15) 0.0403(14) 0.0272(12) 0.0115(11) 0.0083(11) -0.0074(11)
Co1 0.0253(2) 0.0257(2) 0.0263(2) 0.01160(18) 0.00808(17) -0.00226(16)
O1 0.0334(9) 0.0463(10) 0.0472(10) 0.0303(9) 0.0115(8) 0.0055(8)
O2 0.0515(11) 0.0402(10) 0.0710(13) 0.0323(9) 0.0417(10) 0.0142(8)
O3 0.0414(10) 0.0361(9) 0.0298(8) 0.0119(7) 0.0078(7) -0.0135(7)
O8 0.0561(12) 0.0386(10) 0.0582(12) 0.0237(9) 0.0199(10) 0.0073(9)

loop_
_atom_type_symbol
_atom_type_description
_atom_type_scat_dispersion_real
_atom_type_scat_dispersion_imag
_atom_type_scat_source
C C 0.0033 0.0016 'International Tables Vol C Tables 4.2.6.8 and 6.1.1.4'
H H 0.0000 0.0000 'International Tables Vol C Tables 4.2.6.8 and 6.1.1.4'
Co Co 0.3494 0.9721 'International Tables Vol C Tables 4.2.6.8 and 6.1.1.4'
N N 0.0061 0.0033 'International Tables Vol C Tables 4.2.6.8 and 6.1.1.4'
O O 0.0106 0.0060 'International Tables Vol C Tables 4.2.6.8 and 6.1.1.4'

loop_
_geom_angle_atom_site_label_1
_geom_angle_atom_site_label_2
_geom_angle_atom_site_label_3
_geom_angle
_geom_angle_site_symmetry_1
_geom_angle_site_symmetry_3
O6 Co2 O4 132.99(7) 2_655 .
O6 Co2 N4 98.70(7) 2_655 .
O4 Co2 N4 98.16(7) . .
O6 Co2 N3 129.90(7) 2_655 .
O4 Co2 N3 91.89(7) . .
N4 Co2 N3 94.41(7) . .
O6 Co2 N1 87.06(7) 2_655 .
O4 Co2 N1 83.33(7) . .
N4 Co2 N1 170.28(7) . .
N3 Co2 N1 75.92(7) . .
C11 O4 Co2 101.72(15) . .
C17 O6 Co2 114.60(14) . 2_655
C4 N1 C1 116.9(2) . .
C4 N1 Co2 114.33(14) . .
C1 N1 Co2 128.08(17) . .
C5 N3 N4 104.21(17) . 2_766
C5 N3 Co2 115.40(14) . .
N4 N3 Co2 140.02(14) 2_766 .
N5 N4 N3 109.28(17) . 2_766
N5 N4 Co2 125.02(13) . .
N3 N4 Co2 125.53(13) 2_766 .
N4 N5 N6 109.88(17) . .
C5 N6 N5 104.08(17) 2_766 .
C2 N2 C3 117.4(2) . .
N1 C1 C2 121.3(2) . .
N1 C1 H1 119.3 . .
C2 C1 H1 119.3 . .
N2 C2 C1 121.7(2) . .
N2 C2 H2 119.2 . .
C1 C2 H2 119.2 . .
N1 C4 C3 121.8(2) . .
N1 C4 C5 114.12(19) . .
C3 C4 C5 124.1(2) . .
N6 C5 N3 112.54(18) 2_766 .
N6 C5 C4 128.18(19) 2_766 .
N3 C5 C4 119.27(19) . .
O5 C11 O4 119.8(2) . .
O5 C11 C12 121.1(2) . .
O4 C11 C12 119.0(2) . .
C11 C12 C13 110.00(19) . .
C11 C12 H12A 109.7 . .
C13 C12 H12A 109.7 . .
C11 C12 H12B 109.7 . .
C13 C12 H12B 109.7 . .
H12A C12 H12B 108.2 . .
C14 C13 C15 117.4(2) . .
C14 C13 C12 121.5(2) . .
C15 C13 C12 121.1(2) . .
C13 C14 C20 121.5(2) . .
C13 C14 H14 119.2 . .
C20 C14 H14 119.2 . .
C13 C15 C16 120.8(2) . .
C13 C15 H15 119.6 . .
C16 C15 H15 119.6 . .
C19 C16 C15 121.8(2) . .
C19 C16 H16 119.1 . .
C15 C16 H16 119.1 . .
O7 C17 O6 121.9(2) . .
O7 C17 C18 120.4(2) . .
O6 C17 C18 117.7(2) . .
C17 C18 C19 111.85(19) . .
C17 C18 H18A 109.2 . .
C19 C18 H18A 109.2 . .
C17 C18 H18B 109.2 . .
C19 C18 H18B 109.2 . .
H18A C18 H18B 107.9 . .
C16 C19 C20 117.4(2) . .
C16 C19 C18 120.3(2) . .
C20 C19 C18 122.2(2) . .
C19 C20 C14 121.0(2) . .
C19 C20 H20 119.5 . .
C14 C20 H20 119.5 . .
N2 C3 C4 120.8(2) . .
N2 C3 H3 119.6 . .
C4 C3 H3 119.6 . .
O3 Co1 O3 180.000(1) 2_656 .
O3 Co1 O1 89.83(7) 2_656 .
O3 Co1 O1 90.17(7) . .
O3 Co1 O1 90.17(7) 2_656 2_656
O3 Co1 O1 89.83(7) . 2_656
O1 Co1 O1 179.999(1) . 2_656
O3 Co1 O2 86.18(7) 2_656 .
O3 Co1 O2 93.82(7) . .
O1 Co1 O2 93.27(7) . .
O1 Co1 O2 86.73(7) 2_656 .
O3 Co1 O2 93.82(7) 2_656 2_656
O3 Co1 O2 86.18(7) . 2_656
O1 Co1 O2 86.73(7) . 2_656
O1 Co1 O2 93.27(7) 2_656 2_656
O2 Co1 O2 180.0 . 2_656
Co1 O1 H1A 117.4 . .
Co1 O1 H1B 132.4 . .
H1A O1 H1B 102.5 . .
Co1 O2 H2A 134.2 . .
Co1 O2 H2B 118.9 . .
H2A O2 H2B 105.5 . .
Co1 O3 H3B 118.7 . .
Co1 O3 H3A 110.3 . .
H3B O3 H3A 108.2 . .
H8A O8 H8B 98.5 . .

loop_
_geom_bond_atom_site_label_1
_geom_bond_atom_site_label_2
_geom_bond_distance
_geom_bond_site_symmetry_2
Co2 O6 2.0229(16) 2_655
Co2 O4 2.0711(18) .
Co2 N4 2.0845(17) .
Co2 N3 2.1032(18) .
Co2 N1 2.2164(18) .
O4 C11 1.257(3) .
O5 C11 1.238(3) .
O6 C17 1.259(3) .
O6 Co2 2.0229(16) 2_655
O7 C17 1.246(3) .
N1 C4 1.329(3) .
N1 C1 1.335(3) .
N3 C5 1.333(3) .
N3 N4 1.341(2) 2_766
N4 N5 1.315(2) .
N4 N3 1.341(2) 2_766
N5 N6 1.339(3) .
N6 C5 1.328(3) 2_766
N2 C2 1.329(3) .
N2 C3 1.331(3) .
C1 C2 1.377(4) .
C1 H1 0.9300 .
C2 H2 0.9300 .
C4 C3 1.387(3) .
C4 C5 1.462(3) .
C5 N6 1.328(3) 2_766
C11 C12 1.514(3) .
C12 C13 1.517(3) .
C12 H12A 0.9700 .
C12 H12B 0.9700 .
C13 C14 1.378(3) .
C13 C15 1.381(3) .
C14 C20 1.384(4) .
C14 H14 0.9300 .
C15 C16 1.384(3) .
C15 H15 0.9300 .
C16 C19 1.374(3) .
C16 H16 0.9300 .
C17 C18 1.511(3) .
C18 C19 1.518(3) .
C18 H18A 0.9700 .
C18 H18B 0.9700 .
C19 C20 1.377(3) .
C20 H20 0.9300 .
C3 H3 0.9300 .
Co1 O3 2.0555(15) 2_656
Co1 O3 2.0555(15) .
Co1 O1 2.0834(16) .
Co1 O1 2.0834(16) 2_656
Co1 O2 2.0926(17) .
Co1 O2 2.0926(16) 2_656
O1 H1A 0.7513 .
O1 H1B 0.7347 .
O2 H2A 0.7685 .
O2 H2B 0.8356 .
O3 H3B 0.7945 .
O3 H3A 0.9827 .
O8 H8A 0.8796 .
O8 H8B 0.8123 .

loop_
_geom_hbond_atom_site_label_D
_geom_hbond_atom_site_label_H
_geom_hbond_atom_site_label_A
_geom_hbond_distance_DH
_geom_hbond_distance_HA
_geom_hbond_distance_DA
_geom_hbond_angle_DHA
_geom_hbond_site_symmetry_A
O8 H8B O7 0.81 2.07 2.835(3) 157.3 2
O8 H8A O4 0.88 1.90 2.750(2) 162.0 2_666
O2 H2B O8 0.84 1.88 2.694(2) 166.0 2_656
O2 H2A O6 0.77 2.06 2.820(2) 169.9 2_655
O1 H1B O7 0.73 2.09 2.818(3) 173.7 1_656
O1 H1A O5 0.75 1.97 2.699(3) 163.9 2_656
